data_4100851
_journal_name_full 'Journal of the American Chemical Society'
_journal_year 2005
_chemical_formula_moiety 'C16 H20 W'
_chemical_formula_sum 'C16 H20 W'
_chemical_formula_weight 396.17
_space_group_IT_number 14
_symmetry_cell_setting monoclinic
_symmetry_space_group_name_Hall '-P 2yn'
_symmetry_space_group_name_H-M 'P 1 21/n 1'
_cell_angle_alpha 90.00
_cell_angle_beta 92.3555(19)
_cell_angle_gamma 90.00
_cell_formula_units_Z 4
_cell_length_a 9.7526(3)
_cell_length_b 11.0920(4)
_cell_length_c 12.3529(4)
_cell_measurement_temperature 150(1)
_cell_volume 1335.16(8)
_diffrn_ambient_temperature 150(1)
_exptl_crystal_density_diffrn 1.971
_cod_original_sg_symbol_H-M 'P 21/n'
_cod_database_code 4100851

loop_
_symmetry_equiv_pos_as_xyz
'x, y, z'
'-x+1/2, y+1/2, -z+1/2'
'-x, -y, -z'
'x-1/2, -y-1/2, z-1/2'

loop_
_atom_site_label
_atom_site_type_symbol
_atom_site_fract_x
_atom_site_fract_y
_atom_site_fract_z
_atom_site_U_iso_or_equiv
_atom_site_adp_type
_atom_site_occupancy
_atom_site_symmetry_multiplicity
_atom_site_calc_flag
_atom_site_refinement_flags
_atom_site_disorder_assembly
_atom_site_disorder_group
W1 W 0.744878(12) 0.213016(11) 0.339415(10) 0.01539(6) Uani 1 1 d . . .
C1 C 0.7880(5) 0.2267(4) 0.1618(3) 0.0235(8) Uani 1 1 d . . .
C2 C 0.6989(4) 0.3255(4) 0.1845(3) 0.0249(9) Uani 1 1 d . . .
C3 C 0.5731(4) 0.2747(4) 0.2113(3) 0.0278(9) Uani 1 1 d . . .
C4 C 0.5825(4) 0.1481(4) 0.2051(3) 0.0256(8) Uani 1 1 d . . .
C5 C 0.7148(4) 0.1169(4) 0.1750(3) 0.0247(8) Uani 1 1 d . . .
C6 C 0.7640(5) 0.2672(5) 0.5248(4) 0.0315(10) Uani 1 1 d . . .
C7 C 0.6354(4) 0.3028(4) 0.4769(3) 0.0297(9) Uani 1 1 d . . .
C8 C 0.5654(4) 0.1952(4) 0.4447(3) 0.0292(9) Uani 1 1 d . . .
C9 C 0.6542(4) 0.0942(4) 0.4684(3) 0.0302(9) Uani 1 1 d . . .
C10 C 0.7744(4) 0.1425(5) 0.5195(3) 0.0328(10) Uani 1 1 d . . .
C11 C 0.9313(4) 0.3314(3) 0.3548(3) 0.0213(8) Uani 1 1 d . . .
C12 C 0.9499(4) 0.1209(3) 0.3461(3) 0.0217(8) Uani 1 1 d . . .
C13 C 1.0329(4) 0.2303(3) 0.3861(3) 0.0212(8) Uani 1 1 d . . .
C14 C 1.1758(4) 0.2451(4) 0.3401(4) 0.0285(9) Uani 1 1 d . . .
C15 C 1.2441(4) 0.3607(4) 0.3742(4) 0.0277(9) Uani 1 1 d . . .
C16 C 1.2704(5) 0.4512(4) 0.3091(4) 0.0344(10) Uani 1 1 d . . .
H1 H 0.872(5) 0.235(4) 0.136(4) 0.029(12) Uiso 1 1 d . . .
H2 H 0.722(4) 0.402(4) 0.180(3) 0.026(11) Uiso 1 1 d . . .
H3 H 0.496(4) 0.321(3) 0.233(3) 0.021(10) Uiso 1 1 d . . .
H4 H 0.510(4) 0.091(4) 0.224(3) 0.028(11) Uiso 1 1 d . . .
H5 H 0.743(3) 0.042(4) 0.157(2) 0.008(9) Uiso 1 1 d . . .
H6 H 0.829(5) 0.326(4) 0.554(4) 0.031(11) Uiso 1 1 d . . .
H7 H 0.613(4) 0.382(4) 0.470(3) 0.036(12) Uiso 1 1 d . . .
H8 H 0.477(4) 0.191(3) 0.411(3) 0.025(10) Uiso 1 1 d . . .
H9 H 0.632(4) 0.010(4) 0.451(3) 0.032(11) Uiso 1 1 d . . .
H10 H 0.848(4) 0.097(4) 0.542(3) 0.037(12) Uiso 1 1 d . . .
H11A H 0.945(4) 0.368(3) 0.283(3) 0.020(10) Uiso 1 1 d . . .
H11B H 0.926(3) 0.399(3) 0.409(3) 0.012(9) Uiso 1 1 d . . .
H12A H 0.978(3) 0.102(3) 0.277(3) 0.017(10) Uiso 1 1 d . . .
H12B H 0.967(4) 0.047(4) 0.395(3) 0.029(11) Uiso 1 1 d . . .
H13 H 1.050(5) 0.228(4) 0.465(4) 0.032(12) Uiso 1 1 d . . .
H14A H 1.164(5) 0.236(4) 0.258(4) 0.044(14) Uiso 1 1 d . . .
H14B H 1.235(4) 0.175(4) 0.365(4) 0.032(12) Uiso 1 1 d . . .
H15 H 1.259(5) 0.373(5) 0.445(4) 0.053(15) Uiso 1 1 d . . .
H16A H 1.243(5) 0.439(6) 0.229(5) 0.08(2) Uiso 1 1 d . . .
H16B H 1.312(5) 0.524(4) 0.339(4) 0.046(13) Uiso 1 1 d . . .

loop_
_atom_site_aniso_label
_atom_site_aniso_U_11
_atom_site_aniso_U_22
_atom_site_aniso_U_33
_atom_site_aniso_U_23
_atom_site_aniso_U_13
_atom_site_aniso_U_12
W1 0.01318(9) 0.01756(9) 0.01535(9) -0.00014(5) -0.00033(6) 0.00124(5)
C1 0.027(2) 0.029(2) 0.0139(19) -0.0002(15) 0.0008(16) -0.0070(17)
C2 0.035(2) 0.0181(18) 0.021(2) 0.0027(16) -0.0087(18) 0.0006(17)
C3 0.024(2) 0.033(2) 0.025(2) -0.0034(17) -0.0096(18) 0.0074(17)
C4 0.0214(19) 0.030(2) 0.025(2) 0.0010(17) -0.0054(16) -0.0038(17)
C5 0.036(2) 0.0153(18) 0.023(2) -0.0065(14) -0.0009(17) -0.0035(16)
C6 0.026(2) 0.052(3) 0.016(2) -0.0036(19) 0.0040(18) 0.001(2)
C7 0.029(2) 0.038(2) 0.022(2) -0.0066(17) 0.0055(17) 0.0117(19)
C8 0.0145(18) 0.047(2) 0.027(2) 0.0013(18) 0.0051(17) 0.0001(17)
C9 0.031(2) 0.038(2) 0.023(2) 0.0113(18) 0.0090(17) -0.0032(18)
C10 0.025(2) 0.055(3) 0.0192(19) 0.010(2) 0.0029(17) 0.010(2)
C11 0.0184(18) 0.0191(18) 0.026(2) -0.0009(16) -0.0010(16) 0.0017(15)
C12 0.0166(17) 0.0213(19) 0.027(2) 0.0001(16) 0.0015(15) 0.0040(15)
C13 0.0188(18) 0.0217(18) 0.023(2) 0.0006(14) -0.0010(16) 0.0010(14)
C14 0.021(2) 0.026(2) 0.039(3) -0.0028(19) 0.0036(19) 0.0012(17)
C15 0.0170(19) 0.039(2) 0.028(2) -0.006(2) 0.0012(16) -0.0045(17)
C16 0.036(2) 0.031(2) 0.037(2) -0.008(2) 0.011(2) -0.006(2)

loop_
_geom_bond_atom_site_label_1
_geom_bond_atom_site_label_2
_geom_bond_distance
_geom_bond_site_symmetry_2
_geom_bond_publ_flag
W1 C8 2.232(4) . ?
W1 C12 2.244(3) . ?
W1 C11 2.244(4) . ?
W1 C1 2.256(4) . ?
W1 C7 2.272(4) . ?
W1 C9 2.274(4) . ?
W1 C5 2.302(4) . ?
W1 C2 2.313(4) . ?
W1 C3 2.358(4) . ?
W1 C4 2.359(4) . ?
W1 C10 2.365(4) . ?
W1 C6 2.367(4) . ?
C1 C5 1.424(6) . ?
C1 C2 1.434(7) . ?
C1 H1 0.90(5) . ?
C2 C3 1.401(6) . ?
C2 H2 0.88(5) . ?
C3 C4 1.410(6) . ?
C3 H3 0.96(4) . ?
C4 C5 1.400(6) . ?
C4 H4 0.98(4) . ?
C5 H5 0.90(4) . ?
C6 C10 1.389(7) . ?
C6 C7 1.420(6) . ?
C6 H6 0.96(4) . ?
C7 C8 1.424(6) . ?
C7 H7 0.91(5) . ?
C8 C9 1.439(6) . ?
C8 H8 0.94(4) . ?
C9 C10 1.415(6) . ?
C9 H9 0.98(4) . ?
C10 H10 0.91(4) . ?
C11 C13 1.535(5) . ?
C11 H11A 0.99(4) . ?
C11 H11B 1.00(3) . ?
C12 C13 1.529(5) . ?
C12 H12A 0.93(4) . ?
C12 H12B 1.03(4) . ?
C13 C14 1.535(6) . ?
C13 H13 0.98(5) . ?
C14 C15 1.498(6) . ?
C14 H14A 1.02(5) . ?
C14 H14B 1.00(5) . ?
C15 C16 1.318(6) . ?
C15 H15 0.90(5) . ?
C16 H16A 1.02(6) . ?
C16 H16B 0.98(5) . ?
